data_2219191
loop_
_publ_author_name
'Luo, Yi-Ming'
'Liu, Xing-Ming'
'Yuan, Xian-You'
'Zhang, Min'
'Ng, Seik Weng'

_publ_section_title
;
 5,5-Bis(hydroxymethyl)-2-phenyl-1,3-dioxane
;
_journal_coeditor_code WN2272
_journal_issue 8
_journal_name_full 'Acta Crystallographica Section E'
_journal_page_first o1536
_journal_paper_doi 10.1107/S1600536808022046
_journal_volume 64
_journal_year 2008
_chemical_formula_iupac 'C12 H16 O4'
_chemical_formula_moiety 'C12 H16 O4'
_chemical_formula_sum 'C12 H16 O4'
_chemical_formula_weight 224.25
_chemical_name_systematic
;
5,5-Bis(hydroxymethyl)-2-phenyl-1,3-dioxane
;
_space_group_IT_number 20
_symmetry_cell_setting orthorhombic
_symmetry_space_group_name_Hall 'C 2c 2'
_symmetry_space_group_name_H-M 'C 2 2 21'
_atom_sites_solution_hydrogens geom
_atom_sites_solution_primary direct
_atom_sites_solution_secondary difmap
_audit_creation_method SHELXL-97
_cell_angle_alpha 90.00
_cell_angle_beta 90.00
_cell_angle_gamma 90.00
_cell_formula_units_Z 8
_cell_length_a 6.2654(4)
_cell_length_b 10.4593(6)
_cell_length_c 34.5285(19)
_cell_measurement_reflns_used 4610
_cell_measurement_temperature 173(2)
_cell_measurement_theta_max 27.0
_cell_measurement_theta_min 2.4
_cell_volume 2262.7(2)
_computing_cell_refinement 'SAINT (Bruker, 2003)'
_computing_data_collection 'SMART (Bruker, 1997)'
_computing_data_reduction 'SAINT (Bruker, 2003)'
_computing_molecular_graphics 'X-SEED (Barbour, 2001)'
_computing_publication_material 'publCIF (Westrip, 2008)'
_computing_structure_refinement 'SHELXL97 (Sheldrick, 2008)'
_computing_structure_solution 'SHELXS97 (Sheldrick, 2008)'
_diffrn_ambient_temperature 173(2)
_diffrn_measured_fraction_theta_full 0.985
_diffrn_measured_fraction_theta_max 0.985
_diffrn_measurement_device_type 'Bruker SMART 1000'
_diffrn_measurement_method '\f and \w'
_diffrn_radiation_monochromator graphite
_diffrn_radiation_source 'fine-focus sealed tube'
_diffrn_radiation_type MoK\a
_diffrn_radiation_wavelength 0.71073
_diffrn_reflns_av_R_equivalents 0.0312
_diffrn_reflns_av_sigmaI/netI 0.0290
_diffrn_reflns_limit_h_max 7
_diffrn_reflns_limit_h_min -7
_diffrn_reflns_limit_k_max 11
_diffrn_reflns_limit_k_min -13
_diffrn_reflns_limit_l_max 44
_diffrn_reflns_limit_l_min -24
_diffrn_reflns_number 5873
_diffrn_reflns_theta_full 26.96
_diffrn_reflns_theta_max 26.96
_diffrn_reflns_theta_min 2.36
_diffrn_standards_decay_% 0
_diffrn_standards_interval_count 0
_diffrn_standards_interval_time 0
_diffrn_standards_number 0
_exptl_absorpt_coefficient_mu 0.098
_exptl_absorpt_correction_type none
_exptl_crystal_colour Colorless
_exptl_crystal_density_diffrn 1.317
_exptl_crystal_density_method 'not measured'
_exptl_crystal_description Block
_exptl_crystal_F_000 960
_exptl_crystal_size_max 0.46
_exptl_crystal_size_mid 0.42
_exptl_crystal_size_min 0.21
_refine_diff_density_max 0.251
_refine_diff_density_min -0.412
_refine_ls_extinction_method none
_refine_ls_goodness_of_fit_ref 1.143
_refine_ls_hydrogen_treatment constr
_refine_ls_matrix_type full
_refine_ls_number_parameters 145
_refine_ls_number_reflns 1403
_refine_ls_number_restraints 0
_refine_ls_restrained_S_all 1.143
_refine_ls_R_factor_all 0.0686
_refine_ls_R_factor_gt 0.0664
_refine_ls_shift/su_max 0.001
_refine_ls_shift/su_mean 0.000
_refine_ls_structure_factor_coef Fsqd
_refine_ls_weighting_details 'calc w=1/[\s^2^(Fo^2^)+(0.059P)^2^+10.1519P] where P=(Fo^2^+2Fc^2^)/3'
_refine_ls_weighting_scheme calc
_refine_ls_wR_factor_gt 0.1832
_refine_ls_wR_factor_ref 0.1843
_reflns_number_gt 1340
_reflns_number_total 1403
_reflns_threshold_expression I>2\s(I)
_cod_data_source_file wn2272.cif
_cod_data_source_block I
_cod_depositor_comments
;
The following automatic conversions were performed:
'_symmetry_cell_setting' value 'Orthorhombic' changed to 'orthorhombic'
according to '/home/saulius/struct/CIF-dictionaries/cif_core.dic'
dictionary named 'cif_core.dic' version 2.4.1 from
2010-06-29.

'_exptl_absorpt_correction_type' value 'None' changed to
'none' according to '/home/saulius/struct/CIF-dictionaries/cif_core.dic'
dictionary named 'cif_core.dic' version 2.4.1 from 2010-06-29.

Automatic conversion script
Id: cif_fix_enum 1527 2010-12-29 10:47:43Z saulius 

The following automatic conversions were performed:

'_symmetry_cell_setting' value 'Orthorhombic' changed to
'orthorhombic' according to
/home/saulius/struct/CIF-dictionaries/cif_core.dic dictionary named
'cif_core.dic' version 2.4.1 from
2010-06-29.

'_exptl_absorpt_correction_type' value 'None' changed to
'none' according to
/home/saulius/struct/CIF-dictionaries/cif_core.dic dictionary named
'cif_core.dic' version 2.4.1 from 2010-06-29.

Automatic conversion script
Id: cif_fix_values 1715 2011-07-08 13:25:40Z adriana 
;
_cod_database_code 2219191
_cod_database_fobs_code 2219191

loop_
_symmetry_equiv_pos_as_xyz
'x, y, z'
'-x, -y, z+1/2'
'-x, y, -z+1/2'
'x, -y, -z'
'x+1/2, y+1/2, z'
'-x+1/2, -y+1/2, z+1/2'
'-x+1/2, y+1/2, -z+1/2'
'x+1/2, -y+1/2, -z'

loop_
_atom_site_type_symbol
_atom_site_label
_atom_site_fract_x
_atom_site_fract_y
_atom_site_fract_z
_atom_site_U_iso_or_equiv
_atom_site_adp_type
_atom_site_calc_flag
_atom_site_refinement_flags
_atom_site_occupancy
O O1 0.8999(6) 0.8806(3) 0.63367(9) 0.0263(8) Uani d . 1
O O2 0.7606(6) 0.6825(3) 0.61705(10) 0.0271(8) Uani d . 1
O O3 0.3975(7) 0.9308(4) 0.71647(11) 0.0410(10) Uani d . 1
H H3O 0.4584 0.9956 0.7073 0.061 Uiso d R 1
O O4 0.6297(7) 0.6260(4) 0.71881(12) 0.0509(12) Uani d . 1
H H4O 0.7073 0.5941 0.7361 0.076 Uiso d R 1
C C1 0.8416(8) 0.7994(4) 0.60313(13) 0.0223(10) Uani d . 1
H H1 0.7304 0.8424 0.5869 0.027 Uiso calc R 1
C C2 1.0363(7) 0.7728(4) 0.57852(12) 0.0216(9) Uani d . 1
C C3 1.1598(8) 0.8734(5) 0.56544(13) 0.0259(10) Uani d . 1
H H3 1.1272 0.9583 0.5732 0.031 Uiso calc R 1
C C4 1.3332(8) 0.8500(5) 0.54074(13) 0.0283(11) Uani d . 1
H H4 1.4162 0.9193 0.5313 0.034 Uiso calc R 1
C C5 1.3830(9) 0.7266(5) 0.53020(14) 0.0304(11) Uani d . 1
H H5 1.5014 0.7107 0.5137 0.036 Uiso calc R 1
C C6 1.2612(9) 0.6257(5) 0.54353(13) 0.0289(10) Uani d . 1
H H6 1.2966 0.5406 0.5364 0.035 Uiso calc R 1
C C7 1.0871(8) 0.6485(4) 0.56740(12) 0.0225(10) Uani d . 1
H H7 1.0023 0.5791 0.5762 0.027 Uiso calc R 1
C C8 0.7140(9) 0.9151(4) 0.65602(14) 0.0266(11) Uani d . 1
H H8A 0.6150 0.9651 0.6396 0.032 Uiso calc R 1
H H8B 0.7578 0.9698 0.6780 0.032 Uiso calc R 1
C C9 0.5640(8) 0.7038(5) 0.63773(14) 0.0282(11) Uani d . 1
H H9A 0.5098 0.6214 0.6479 0.034 Uiso calc R 1
H H9B 0.4556 0.7391 0.6198 0.034 Uiso calc R 1
C C10 0.5989(8) 0.7970(4) 0.67141(12) 0.0210(9) Uani d . 1
C C11 0.3785(8) 0.8368(5) 0.68698(14) 0.0287(11) Uani d . 1
H H11A 0.2913 0.8713 0.6655 0.034 Uiso calc R 1
H H11B 0.3045 0.7608 0.6975 0.034 Uiso calc R 1
C C12 0.7350(8) 0.7357(5) 0.70299(13) 0.0300(11) Uani d . 1
H H12A 0.8744 0.7098 0.6920 0.036 Uiso calc R 1
H H12B 0.7618 0.7987 0.7238 0.036 Uiso calc R 1

loop_
_atom_site_aniso_label
_atom_site_aniso_U_11
_atom_site_aniso_U_22
_atom_site_aniso_U_33
_atom_site_aniso_U_12
_atom_site_aniso_U_13
_atom_site_aniso_U_23
O1 0.0287(17) 0.0241(16) 0.0261(15) -0.0100(16) 0.0061(15) -0.0039(13)
O2 0.0310(18) 0.0194(15) 0.0310(16) -0.0038(16) 0.0109(15) -0.0052(13)
O3 0.045(2) 0.039(2) 0.039(2) 0.001(2) 0.011(2) -0.0089(17)
O4 0.046(2) 0.057(3) 0.049(2) 0.018(2) 0.018(2) 0.031(2)
C1 0.027(2) 0.020(2) 0.020(2) -0.002(2) 0.0019(18) 0.0012(17)
C2 0.020(2) 0.026(2) 0.0188(19) 0.0006(19) -0.0012(17) -0.0025(18)
C3 0.032(3) 0.025(2) 0.0204(19) -0.001(2) 0.000(2) -0.0016(18)
C4 0.025(2) 0.037(3) 0.024(2) -0.008(2) 0.0047(19) 0.000(2)
C5 0.024(2) 0.042(3) 0.025(2) 0.000(2) 0.006(2) -0.006(2)
C6 0.031(3) 0.030(2) 0.025(2) 0.003(2) 0.000(2) -0.0081(19)
C7 0.030(2) 0.016(2) 0.0219(19) -0.0002(19) 0.000(2) 0.0024(16)
C8 0.038(3) 0.0165(19) 0.025(2) -0.006(2) 0.007(2) -0.0024(18)
C9 0.027(3) 0.025(2) 0.032(2) -0.009(2) 0.008(2) -0.0056(19)
C10 0.023(2) 0.0186(19) 0.0213(19) 0.0015(19) 0.0029(18) 0.0017(16)
C11 0.023(2) 0.033(3) 0.031(2) 0.006(2) 0.000(2) 0.000(2)
C12 0.025(2) 0.042(3) 0.023(2) 0.014(2) 0.004(2) 0.006(2)

loop_
_atom_type_symbol
_atom_type_description
_atom_type_scat_dispersion_real
_atom_type_scat_dispersion_imag
_atom_type_scat_source
C C 0.0033 0.0000 'International Tables Vol C Tables 4.2.6.8 and 6.1.1.4'
H H 0.0000 0.0000 'International Tables Vol C Tables 4.2.6.8 and 6.1.1.4'
O O 0.0106 0.0000 'International Tables Vol C Tables 4.2.6.8 and 6.1.1.4'

loop_
_geom_angle_atom_site_label_1
_geom_angle_atom_site_label_2
_geom_angle_atom_site_label_3
_geom_angle
C1 O1 C8 110.1(4)
C1 O2 C9 110.1(4)
C11 O3 H3O 109.0
C12 O4 H4O 108.9
O1 C1 O2 111.3(3)
O1 C1 C2 108.9(4)
O2 C1 C2 108.8(4)
O1 C1 H1 109.3
O2 C1 H1 109.3
C2 C1 H1 109.3
C3 C2 C7 119.5(4)
C3 C2 C1 119.7(4)
C7 C2 C1 120.8(4)
C2 C3 C4 120.0(5)
C2 C3 H3 120.0
C4 C3 H3 120.0
C5 C4 C3 120.0(5)
C5 C4 H4 120.0
C3 C4 H4 120.0
C4 C5 C6 120.2(5)
C4 C5 H5 119.9
C6 C5 H5 119.9
C5 C6 C7 120.1(5)
C5 C6 H6 120.0
C7 C6 H6 120.0
C6 C7 C2 120.3(4)
C6 C7 H7 119.9
C2 C7 H7 119.9
O1 C8 C10 111.4(4)
O1 C8 H8A 109.3
C10 C8 H8A 109.3
O1 C8 H8B 109.3
C10 C8 H8B 109.3
H8A C8 H8B 108.0
O2 C9 C10 110.6(4)
O2 C9 H9A 109.5
C10 C9 H9A 109.5
O2 C9 H9B 109.5
C10 C9 H9B 109.5
H9A C9 H9B 108.1
C8 C10 C12 109.0(4)
C8 C10 C9 108.6(4)
C12 C10 C9 110.7(4)
C8 C10 C11 109.1(4)
C12 C10 C11 111.4(4)
C9 C10 C11 108.0(4)
O3 C11 C10 111.3(4)
O3 C11 H11A 109.4
C10 C11 H11A 109.4
O3 C11 H11B 109.4
C10 C11 H11B 109.4
H11A C11 H11B 108.0
O4 C12 C10 110.6(4)
O4 C12 H12A 109.5
C10 C12 H12A 109.5
O4 C12 H12B 109.5
C10 C12 H12B 109.5
H12A C12 H12B 108.1

loop_
_geom_bond_atom_site_label_1
_geom_bond_atom_site_label_2
_geom_bond_distance
O1 C1 1.403(5)
O1 C8 1.443(6)
O2 C1 1.409(5)
O2 C9 1.441(6)
O3 C11 1.421(6)
O3 H3O 0.8400
O4 C12 1.432(7)
O4 H4O 0.8399
C1 C2 1.512(6)
C1 H1 1.0000
C2 C3 1.382(7)
C2 C7 1.392(6)
C3 C4 1.403(7)
C3 H3 0.9500
C4 C5 1.377(7)
C4 H4 0.9500
C5 C6 1.381(8)
C5 H5 0.9500
C6 C7 1.388(7)
C6 H6 0.9500
C7 H7 0.9500
C8 C10 1.526(6)
C8 H8A 0.9900
C8 H8B 0.9900
C9 C10 1.534(6)
C9 H9A 0.9900
C9 H9B 0.9900
C10 C12 1.526(6)
C10 C11 1.539(7)
C11 H11A 0.9900
C11 H11B 0.9900
C12 H12A 0.9900
C12 H12B 0.9900

loop_
_geom_hbond_atom_site_label_D
_geom_hbond_atom_site_label_H
_geom_hbond_atom_site_label_A
_geom_hbond_site_symmetry_A
_geom_hbond_distance_DH
_geom_hbond_distance_HA
_geom_hbond_distance_DA
_geom_hbond_angle_DHA
O4 H4O O3 5_545 0.84 2.19 2.644(6) 113.9

loop_
_geom_torsion_atom_site_label_1
_geom_torsion_atom_site_label_2
_geom_torsion_atom_site_label_3
_geom_torsion_atom_site_label_4
_geom_torsion
C8 O1 C1 O2 -64.2(5)
C8 O1 C1 C2 175.9(4)
C9 O2 C1 O1 65.2(5)
C9 O2 C1 C2 -174.9(4)
O1 C1 C2 C3 -50.6(5)
O2 C1 C2 C3 -172.1(4)
O1 C1 C2 C7 132.3(4)
O2 C1 C2 C7 10.9(6)
C7 C2 C3 C4 0.8(7)
C1 C2 C3 C4 -176.2(4)
C2 C3 C4 C5 -1.4(7)
C3 C4 C5 C6 0.7(8)
C4 C5 C6 C7 0.5(8)
C5 C6 C7 C2 -1.0(7)
C3 C2 C7 C6 0.3(7)
C1 C2 C7 C6 177.4(4)
C1 O1 C8 C10 56.9(5)
C1 O2 C9 C10 -58.0(5)
O1 C8 C10 C12 70.6(5)
O1 C8 C10 C9 -50.1(5)
O1 C8 C10 C11 -167.6(4)
O2 C9 C10 C8 50.6(5)
O2 C9 C10 C12 -69.0(5)
O2 C9 C10 C11 168.7(4)
C8 C10 C11 O3 -57.8(5)
C12 C10 C11 O3 62.5(5)
C9 C10 C11 O3 -175.6(4)
C8 C10 C12 O4 178.6(4)
C9 C10 C12 O4 -62.0(5)
C11 C10 C12 O4 58.2(5)

loop_
_cod_related_entry_id
_cod_related_entry_database
_cod_related_entry_code
1 ChemSpider 16143
